data_7245428
loop_
_publ_author_name
'Das, Sangita'
'Patra, Lakshman'
'Pratim Das, Partha'
'Ghoshal, Kakali'
'Gharami, Saswati'
'Walton, James W.'
'Bhattacharyya, Maitree'
'Mondal, Tapan Kumar'

_publ_section_title
;
 A new ratiometric switch &#x201C;two-way&#x201D; detects hydrazine and
 hypochlorite via a &#x201C;dye-release&#x201D; mechanism with a PBMC
 bioimaging study
;
_journal_name_full 'Physical Chemistry Chemical Physics'
_journal_paper_doi 10.1039/D2CP02482A
_journal_year 2022
_chemical_formula_sum 'C20 H13 N3 O S'
_chemical_formula_weight 343.39
_space_group_crystal_system monoclinic
_space_group_IT_number 14
_space_group_name_Hall '-P 2yn'
_space_group_name_H-M_alt 'P 1 21/n 1'
_atom_sites_solution_hydrogens geom
_audit_creation_method SHELXL-2016/6
_audit_update_record
;
2018-07-25 deposited with the CCDC.	2022-08-11 downloaded from the CCDC.
;
_cell_angle_alpha 90
_cell_angle_beta 103.118(3)
_cell_angle_gamma 90
_cell_formula_units_Z 4
_cell_length_a 15.8363(12)
_cell_length_b 5.1256(4)
_cell_length_c 20.6360(16)
_cell_measurement_reflns_used 7213
_cell_measurement_temperature 273(2)
_cell_measurement_theta_max 22.12
_cell_measurement_theta_min 2.25
_cell_volume 1631.3(2)
_computing_structure_refinement 'SHELXL-2016/6 (Sheldrick, 2016)'
_computing_structure_solution 'SHELXT 2014/5 (Sheldrick, 2014)'
_diffrn_ambient_temperature 273(2)
_diffrn_measured_fraction_theta_full 0.989
_diffrn_measured_fraction_theta_max 0.989
_diffrn_measurement_device_type 'CCD area detector'
_diffrn_measurement_method 'Omega/Phi scan'
_diffrn_radiation_type MoK\a
_diffrn_radiation_wavelength 0.71073
_diffrn_reflns_av_R_equivalents 0.0671
_diffrn_reflns_av_unetI/netI 0.0263
_diffrn_reflns_Laue_measured_fraction_full 0.989
_diffrn_reflns_Laue_measured_fraction_max 0.989
_diffrn_reflns_limit_h_max 20
_diffrn_reflns_limit_h_min -20
_diffrn_reflns_limit_k_max 6
_diffrn_reflns_limit_k_min -6
_diffrn_reflns_limit_l_max 26
_diffrn_reflns_limit_l_min -26
_diffrn_reflns_number 52254
_diffrn_reflns_point_group_measured_fraction_full 0.989
_diffrn_reflns_point_group_measured_fraction_max 0.989
_diffrn_reflns_theta_full 25.242
_diffrn_reflns_theta_max 27.158
_diffrn_reflns_theta_min 1.838
_diffrn_source 'fine-focus sealed tube'
_exptl_absorpt_coefficient_mu 0.211
_exptl_absorpt_correction_T_max 0.991
_exptl_absorpt_correction_T_min 0.978
_exptl_absorpt_correction_type multi-scan
_exptl_absorpt_process_details Sadabs
_exptl_crystal_colour orange
_exptl_crystal_density_diffrn 1.398
_exptl_crystal_description block
_exptl_crystal_F_000 712
_exptl_crystal_size_max 0.15
_exptl_crystal_size_mid 0.12
_exptl_crystal_size_min 0.08
_refine_diff_density_max 0.165
_refine_diff_density_min -0.199
_refine_diff_density_rms 0.036
_refine_ls_extinction_method none
_refine_ls_goodness_of_fit_ref 1.038
_refine_ls_hydrogen_treatment constr
_refine_ls_matrix_type full
_refine_ls_number_parameters 226
_refine_ls_number_reflns 3605
_refine_ls_number_restraints 0
_refine_ls_restrained_S_all 1.038
_refine_ls_R_factor_all 0.0587
_refine_ls_R_factor_gt 0.0391
_refine_ls_shift/su_max 0.000
_refine_ls_shift/su_mean 0.000
_refine_ls_structure_factor_coef Fsqd
_refine_ls_weighting_details 'w=1/[\s^2^(Fo^2^)+(0.0496P)^2^+0.4310P] where P=(Fo^2^+2Fc^2^)/3'
_refine_ls_weighting_scheme calc
_refine_ls_wR_factor_gt 0.0977
_refine_ls_wR_factor_ref 0.1118
_reflns_Friedel_coverage 0.000
_reflns_number_gt 2727
_reflns_number_total 3605
_reflns_threshold_expression 'I > 2\s(I)'
_cod_data_source_file d2cp02482a2.cif
_cod_data_source_block shelxl
_cod_original_sg_symbol_H-M 'P 21/n'
_cod_database_code 7245428
_shelx_shelxl_version_number 2016/6
_shelx_space_group_comment
;
The symmetry employed for this shelxl refinement is uniquely defined
by the following loop, which should always be used as a source of
symmetry information in preference to the above space-group names.
They are only intended as comments.
;

loop_
_space_group_symop_operation_xyz
'x, y, z'
'-x+1/2, y+1/2, -z+1/2'
'-x, -y, -z'
'x-1/2, -y-1/2, z-1/2'

loop_
_atom_site_label
_atom_site_type_symbol
_atom_site_fract_x
_atom_site_fract_y
_atom_site_fract_z
_atom_site_U_iso_or_equiv
_atom_site_adp_type
_atom_site_occupancy
_atom_site_site_symmetry_order
_atom_site_calc_flag
_atom_site_refinement_flags_posn
_atom_site_refinement_flags_adp
_atom_site_refinement_flags_occupancy
_atom_site_disorder_assembly
_atom_site_disorder_group
S1 S 0.57300(3) 0.75082(9) 0.46995(2) 0.04830(15) Uani 1 1 d . . . . .
O1 O 0.39501(10) -0.1641(3) 0.23367(7) 0.0714(4) Uani 1 1 d . . . . .
N1 N 0.67545(9) 0.8860(3) 0.39355(7) 0.0487(3) Uani 1 1 d . . . . .
N2 N 0.44607(13) 0.2907(4) 0.36891(10) 0.0816(6) Uani 1 1 d . . . . .
C1 C 0.69679(10) 1.0379(3) 0.45016(8) 0.0446(4) Uani 1 1 d . . . . .
C2 C 0.76140(12) 1.2285(4) 0.46145(10) 0.0560(5) Uani 1 1 d . . . . .
H2 H 0.793728 1.261597 0.429930 0.067 Uiso 1 1 calc R U . . .
C3 C 0.77623(12) 1.3658(4) 0.51981(10) 0.0607(5) Uani 1 1 d . . . . .
H3 H 0.819242 1.492979 0.527859 0.073 Uiso 1 1 calc R U . . .
C4 C 0.72813(12) 1.3188(4) 0.56744(10) 0.0578(5) Uani 1 1 d . . . . .
H4 H 0.739525 1.415782 0.606557 0.069 Uiso 1 1 calc R U . . .
C5 C 0.66418(11) 1.1320(4) 0.55772(9) 0.0517(4) Uani 1 1 d . . . . .
H5 H 0.632449 1.100076 0.589686 0.062 Uiso 1 1 calc R U . . .
C6 C 0.64858(10) 0.9921(3) 0.49832(8) 0.0438(4) Uani 1 1 d . . . . .
C7 C 0.61230(10) 0.7295(3) 0.39766(9) 0.0440(4) Uani 1 1 d . . . . .
C8 C 0.57758(11) 0.5373(3) 0.34567(8) 0.0460(4) Uani 1 1 d . . . . .
C9 C 0.50429(13) 0.3902(4) 0.35525(9) 0.0547(5) Uani 1 1 d . . . . .
C10 C 0.61445(12) 0.5060(4) 0.29356(9) 0.0531(4) Uani 1 1 d . . . . .
H10 H 0.661461 0.614193 0.293127 0.064 Uiso 1 1 calc R U . . .
C11 C 0.59105(12) 0.3267(4) 0.23785(9) 0.0505(4) Uani 1 1 d . . . . .
C12 C 0.63887(13) 0.3337(4) 0.18760(10) 0.0582(5) Uani 1 1 d . . . . .
H12 H 0.685471 0.447325 0.191146 0.070 Uiso 1 1 calc R U . . .
C13 C 0.61625(13) 0.1742(4) 0.13469(10) 0.0581(5) Uani 1 1 d . . . . .
H13 H 0.646530 0.180011 0.101014 0.070 Uiso 1 1 calc R U . . .
C14 C 0.54659(11) -0.0018(4) 0.13023(9) 0.0511(4) Uani 1 1 d . . . . .
C15 C 0.51941(13) -0.1755(4) 0.07647(10) 0.0587(5) Uani 1 1 d . . . . .
H15 H 0.546795 -0.175107 0.041089 0.070 Uiso 1 1 calc R U . . .
C16 C 0.45323(13) -0.3428(4) 0.07667(10) 0.0625(5) Uani 1 1 d . . . . .
H16 H 0.436199 -0.458019 0.041302 0.075 Uiso 1 1 calc R U . . .
C17 C 0.40969(13) -0.3470(4) 0.12875(10) 0.0598(5) Uani 1 1 d . . . . .
H17 H 0.364657 -0.464587 0.127643 0.072 Uiso 1 1 calc R U . . .
C18 C 0.43338(12) -0.1778(4) 0.18141(9) 0.0523(4) Uani 1 1 d . . . . .
C19 C 0.50327(11) 0.0008(3) 0.18350(8) 0.0471(4) Uani 1 1 d . . . . .
N3 N 0.52522(9) 0.1648(3) 0.23628(7) 0.0503(4) Uani 1 1 d . . . . .
C20 C 0.32762(15) -0.3457(5) 0.23540(12) 0.0787(7) Uani 1 1 d . . . . .
H20A H 0.305838 -0.316217 0.274570 0.118 Uiso 1 1 calc R U . . .
H20B H 0.281557 -0.323299 0.196593 0.118 Uiso 1 1 calc R U . . .
H20C H 0.349998 -0.519999 0.236219 0.118 Uiso 1 1 calc R U . . .

loop_
_atom_site_aniso_label
_atom_site_aniso_U_11
_atom_site_aniso_U_22
_atom_site_aniso_U_33
_atom_site_aniso_U_23
_atom_site_aniso_U_13
_atom_site_aniso_U_12
S1 0.0426(2) 0.0511(3) 0.0525(3) -0.0015(2) 0.01374(18) -0.01158(19)
O1 0.0728(9) 0.0782(10) 0.0672(9) -0.0089(8) 0.0240(7) -0.0261(8)
N1 0.0438(7) 0.0484(8) 0.0562(9) -0.0016(7) 0.0160(6) -0.0073(6)
N2 0.0875(13) 0.0912(14) 0.0733(12) -0.0144(10) 0.0330(10) -0.0426(12)
C1 0.0370(8) 0.0429(9) 0.0533(10) 0.0006(8) 0.0090(7) -0.0030(7)
C2 0.0454(9) 0.0569(11) 0.0680(12) -0.0005(9) 0.0174(9) -0.0122(8)
C3 0.0473(10) 0.0574(11) 0.0747(13) -0.0053(10) 0.0086(9) -0.0155(9)
C4 0.0529(10) 0.0557(11) 0.0603(11) -0.0097(9) 0.0038(9) -0.0072(9)
C5 0.0449(9) 0.0575(11) 0.0524(10) -0.0014(9) 0.0104(8) -0.0026(8)
C6 0.0346(8) 0.0439(9) 0.0516(9) 0.0028(7) 0.0071(7) -0.0010(7)
C7 0.0395(8) 0.0416(8) 0.0507(9) 0.0028(7) 0.0095(7) -0.0025(7)
C8 0.0441(9) 0.0433(9) 0.0499(9) 0.0017(8) 0.0092(7) -0.0030(7)
C9 0.0605(11) 0.0545(11) 0.0488(10) -0.0044(8) 0.0121(8) -0.0152(9)
C10 0.0499(10) 0.0499(10) 0.0608(11) -0.0024(9) 0.0151(8) -0.0061(8)
C11 0.0494(10) 0.0482(9) 0.0549(10) 0.0008(8) 0.0140(8) 0.0011(8)
C12 0.0562(11) 0.0540(10) 0.0696(13) -0.0006(10) 0.0251(9) -0.0008(9)
C13 0.0583(11) 0.0579(11) 0.0641(12) 0.0013(9) 0.0263(9) 0.0082(9)
C14 0.0523(10) 0.0492(10) 0.0511(10) 0.0011(8) 0.0100(8) 0.0159(8)
C15 0.0575(11) 0.0631(11) 0.0548(11) -0.0069(9) 0.0111(9) 0.0174(10)
C16 0.0613(12) 0.0623(12) 0.0577(11) -0.0156(10) 0.0003(9) 0.0164(10)
C17 0.0536(11) 0.0544(11) 0.0648(12) -0.0048(10) -0.0006(9) 0.0015(9)
C18 0.0527(10) 0.0527(10) 0.0494(10) 0.0014(8) 0.0073(8) 0.0029(8)
C19 0.0495(9) 0.0428(9) 0.0474(9) 0.0023(7) 0.0077(7) 0.0073(7)
N3 0.0531(8) 0.0482(8) 0.0495(8) -0.0021(7) 0.0115(7) -0.0014(7)
C20 0.0684(13) 0.0885(16) 0.0807(15) 0.0020(13) 0.0201(11) -0.0233(12)

loop_
_atom_type_symbol
_atom_type_description
_atom_type_scat_dispersion_real
_atom_type_scat_dispersion_imag
_atom_type_scat_source
C C 0.0033 0.0016 'International Tables Vol C Tables 4.2.6.8 and 6.1.1.4'
H H 0.0000 0.0000 'International Tables Vol C Tables 4.2.6.8 and 6.1.1.4'
N N 0.0061 0.0033 'International Tables Vol C Tables 4.2.6.8 and 6.1.1.4'
O O 0.0106 0.0060 'International Tables Vol C Tables 4.2.6.8 and 6.1.1.4'
S S 0.1246 0.1234 'International Tables Vol C Tables 4.2.6.8 and 6.1.1.4'

loop_
_geom_angle_atom_site_label_1
_geom_angle_atom_site_label_2
_geom_angle_atom_site_label_3
_geom_angle
_geom_angle_site_symmetry_1
_geom_angle_site_symmetry_3
_geom_angle_publ_flag
C6 S1 C7 88.88(8) . . ?
C18 O1 C20 117.44(17) . . ?
C7 N1 C1 109.70(14) . . ?
N1 C1 C2 124.44(16) . . ?
N1 C1 C6 115.90(14) . . ?
C2 C1 C6 119.67(16) . . ?
C3 C2 C1 118.67(18) . . ?
C3 C2 H2 120.7 . . ?
C1 C2 H2 120.7 . . ?
C2 C3 C4 121.30(17) . . ?
C2 C3 H3 119.4 . . ?
C4 C3 H3 119.4 . . ?
C5 C4 C3 121.30(18) . . ?
C5 C4 H4 119.4 . . ?
C3 C4 H4 119.4 . . ?
C4 C5 C6 117.68(17) . . ?
C4 C5 H5 121.2 . . ?
C6 C5 H5 121.2 . . ?
C5 C6 C1 121.38(15) . . ?
C5 C6 S1 129.59(13) . . ?
C1 C6 S1 109.03(12) . . ?
N1 C7 C8 122.17(16) . . ?
N1 C7 S1 116.49(13) . . ?
C8 C7 S1 121.31(12) . . ?
C10 C8 C9 124.00(17) . . ?
C10 C8 C7 120.39(16) . . ?
C9 C8 C7 115.61(15) . . ?
N2 C9 C8 172.3(2) . . ?
C8 C10 C11 129.00(17) . . ?
C8 C10 H10 115.5 . . ?
C11 C10 H10 115.5 . . ?
N3 C11 C12 123.04(17) . . ?
N3 C11 C10 118.21(16) . . ?
C12 C11 C10 118.74(17) . . ?
C13 C12 C11 119.39(18) . . ?
C13 C12 H12 120.3 . . ?
C11 C12 H12 120.3 . . ?
C12 C13 C14 120.07(18) . . ?
C12 C13 H13 120.0 . . ?
C14 C13 H13 120.0 . . ?
C15 C14 C13 123.27(17) . . ?
C15 C14 C19 119.93(18) . . ?
C13 C14 C19 116.80(17) . . ?
C16 C15 C14 119.67(19) . . ?
C16 C15 H15 120.2 . . ?
C14 C15 H15 120.2 . . ?
C15 C16 C17 121.81(18) . . ?
C15 C16 H16 119.1 . . ?
C17 C16 H16 119.1 . . ?
C18 C17 C16 120.18(19) . . ?
C18 C17 H17 119.9 . . ?
C16 C17 H17 119.9 . . ?
O1 C18 C17 124.81(18) . . ?
O1 C18 C19 115.28(16) . . ?
C17 C18 C19 119.90(18) . . ?
N3 C19 C14 123.06(16) . . ?
N3 C19 C18 118.45(16) . . ?
C14 C19 C18 118.49(16) . . ?
C11 N3 C19 117.62(15) . . ?
O1 C20 H20A 109.5 . . ?
O1 C20 H20B 109.5 . . ?
H20A C20 H20B 109.5 . . ?
O1 C20 H20C 109.5 . . ?
H20A C20 H20C 109.5 . . ?
H20B C20 H20C 109.5 . . ?

loop_
_geom_bond_atom_site_label_1
_geom_bond_atom_site_label_2
_geom_bond_distance
_geom_bond_site_symmetry_2
_geom_bond_publ_flag
S1 C6 1.7282(17) . ?
S1 C7 1.7453(18) . ?
O1 C18 1.354(2) . ?
O1 C20 1.422(3) . ?
N1 C7 1.300(2) . ?
N1 C1 1.381(2) . ?
N2 C9 1.143(2) . ?
C1 C2 1.396(2) . ?
C1 C6 1.404(2) . ?
C2 C3 1.368(3) . ?
C2 H2 0.9300 . ?
C3 C4 1.394(3) . ?
C3 H3 0.9300 . ?
C4 C5 1.375(3) . ?
C4 H4 0.9300 . ?
C5 C6 1.393(2) . ?
C5 H5 0.9300 . ?
C7 C8 1.468(2) . ?
C8 C10 1.345(2) . ?
C8 C9 1.435(2) . ?
C10 C11 1.453(3) . ?
C10 H10 0.9300 . ?
C11 N3 1.327(2) . ?
C11 C12 1.417(3) . ?
C12 C13 1.346(3) . ?
C12 H12 0.9300 . ?
C13 C14 1.412(3) . ?
C13 H13 0.9300 . ?
C14 C15 1.411(3) . ?
C14 C19 1.422(2) . ?
C15 C16 1.355(3) . ?
C15 H15 0.9300 . ?
C16 C17 1.403(3) . ?
C16 H16 0.9300 . ?
C17 C18 1.374(3) . ?
C17 H17 0.9300 . ?
C18 C19 1.429(3) . ?
C19 N3 1.357(2) . ?
C20 H20A 0.9600 . ?
C20 H20B 0.9600 . ?
C20 H20C 0.9600 . ?
